data_1501596
loop_
_publ_author_name
'Nadia Malek'
'Thierry Maris'
'Marie-Eve Perron'
'James D. Wuest'

_publ_section_title
;
 Molecular Tectonics: Porous Cleavable Networks Constructed by
 Dipole-Directed Stacking of Hydrogen-Bonded Sheets
;
_journal_name_full 'Angew. Chem. Int. Ed.'
_journal_page_first 4021
_journal_page_last 4025
_journal_paper_doi 10.1002/anie.200500198
_journal_volume 44
_journal_year 2005
_chemical_compound_source 'Synthesized by the authors. See text'
_chemical_formula_moiety 'C15 H12 O4 P, 3(C3 H6 O2)'
_chemical_formula_sum 'C24 H30 N3 O10 P'
_chemical_formula_weight 551.48
_chemical_name_systematic
;
 ?
;
_space_group_IT_number 147
_symmetry_cell_setting trigonal
_symmetry_space_group_name_Hall '-P 3'
_symmetry_space_group_name_H-M 'P -3'
_atom_sites_solution_hydrogens geom
_atom_sites_solution_primary direct
_atom_sites_solution_secondary difmap
_audit_creation_method SHELXL-97
_cell_angle_alpha 90.00
_cell_angle_beta 90.00
_cell_angle_gamma 120.00
_cell_formula_units_Z 2
_cell_length_a 17.1474(4)
_cell_length_b 17.1474(4)
_cell_length_c 5.3885(2)
_cell_measurement_reflns_used 5017
_cell_measurement_temperature 220(2)
_cell_measurement_theta_max 72.10
_cell_measurement_theta_min 2.98
_cell_volume 1372.13(7)
_computing_cell_refinement 'SMART (Bruker, 1999)'
_computing_data_collection 'SMART (Bruker, 1999)'
_computing_data_reduction 'SAINT (Bruker, 1999)'
_computing_molecular_graphics 'SHELXTL (Bruker, 1997)'
_computing_publication_material 'UdMX (local program)'
_computing_structure_refinement 'SHELXL97 (Sheldrick, 1997)'
_computing_structure_solution 'SHELXS97 (Sheldrick, 1997)'
_diffrn_ambient_temperature 220(2)
_diffrn_detector_area_resol_mean 5.5
_diffrn_measured_fraction_theta_full 0.931
_diffrn_measured_fraction_theta_max 0.931
_diffrn_measurement_device_type 'Bruker AXS Smart 2K/Platform'
_diffrn_measurement_method \w
_diffrn_radiation_monochromator graphite
_diffrn_radiation_source 'Sealed Tube'
_diffrn_radiation_type CuK\a
_diffrn_radiation_wavelength 1.54178
_diffrn_reflns_av_R_equivalents 0.049
_diffrn_reflns_av_sigmaI/netI 0.0372
_diffrn_reflns_limit_h_max 20
_diffrn_reflns_limit_h_min -17
_diffrn_reflns_limit_k_max 20
_diffrn_reflns_limit_k_min -19
_diffrn_reflns_limit_l_max 5
_diffrn_reflns_limit_l_min -5
_diffrn_reflns_number 6995
_diffrn_reflns_theta_full 72.46
_diffrn_reflns_theta_max 72.46
_diffrn_reflns_theta_min 2.98
_diffrn_standards_decay_% -0.87
_diffrn_standards_number 141
_exptl_absorpt_coefficient_mu 1.402
_exptl_absorpt_correction_T_max 1.0000
_exptl_absorpt_correction_T_min 0.5300
_exptl_absorpt_correction_type multi-scan
_exptl_absorpt_process_details 'Sadabs (Sheldrick,1996)'
_exptl_crystal_colour Colourless
_exptl_crystal_density_diffrn 1.335
_exptl_crystal_density_method 'not measured'
_exptl_crystal_description block
_exptl_crystal_F_000 580
_exptl_crystal_size_max 0.40
_exptl_crystal_size_mid 0.40
_exptl_crystal_size_min 0.20
_refine_diff_density_max 0.403
_refine_diff_density_min -0.241
_refine_diff_density_rms 0.070
_refine_ls_extinction_method none
_refine_ls_goodness_of_fit_ref 1.071
_refine_ls_hydrogen_treatment constr
_refine_ls_matrix_type full
_refine_ls_number_parameters 117
_refine_ls_number_reflns 1691
_refine_ls_number_restraints 2
_refine_ls_restrained_S_all 1.071
_refine_ls_R_factor_all 0.0773
_refine_ls_R_factor_gt 0.0682
_refine_ls_shift/su_max 0.000
_refine_ls_shift/su_mean 0.000
_refine_ls_structure_factor_coef Fsqd
_refine_ls_weighting_details 'calc w=1/[\s^2^(Fo^2^)+(0.1409P)^2^+0.2982P] where P=(Fo^2^+2Fc^2^)/3'
_refine_ls_weighting_scheme calc
_refine_ls_wR_factor_gt 0.1984
_refine_ls_wR_factor_ref 0.2065
_reflns_number_gt 1403
_reflns_number_total 1691
_reflns_threshold_expression I>2\s(I)
_cod_data_source_file deposit.cif
_cod_data_source_block jiw383
_cod_original_sg_symbol_H-M P-3
_cod_database_code 1501596

loop_
_symmetry_equiv_pos_as_xyz
'x, y, z'
'-y, x-y, z'
'-x+y, -x, z'
'-x, -y, -z'
'y, -x+y, -z'
'x-y, x, -z'

loop_
_atom_site_label
_atom_site_type_symbol
_atom_site_fract_x
_atom_site_fract_y
_atom_site_fract_z
_atom_site_U_iso_or_equiv
_atom_site_adp_type
_atom_site_occupancy
_atom_site_symmetry_multiplicity
_atom_site_calc_flag
_atom_site_refinement_flags
_atom_site_disorder_assembly
_atom_site_disorder_group
P1 P 0.3333 0.6667 -0.1050(2) 0.0318(4) Uani 1 3 d S . .
O1 O 0.3333 0.6667 -0.3801(6) 0.0423(8) Uani 1 3 d S . .
O5 O 0.44136(15) 0.41566(13) 0.2857(4) 0.0546(6) Uani 1 1 d . . .
N4 N 0.44593(15) 0.54937(14) 0.2954(4) 0.0374(6) Uani 1 1 d . . .
H4 H 0.4826 0.5647 0.4208 0.045 Uiso 1 1 calc . . .
C2 C 0.36544(16) 0.58972(16) 0.0178(5) 0.0326(6) Uani 1 1 d . . .
C3 C 0.42290(17) 0.60967(16) 0.2131(5) 0.0352(6) Uani 1 1 d . . .
H3 H 0.4468 0.6660 0.2915 0.042 Uiso 1 1 calc . . .
C5 C 0.41525(18) 0.46578(17) 0.1941(6) 0.0399(7) Uani 1 1 d . . .
C6 C 0.3556(2) 0.44377(18) -0.0100(6) 0.0488(8) Uani 1 1 d . . .
H6 H 0.3323 0.3874 -0.0876 0.059 Uiso 1 1 calc . . .
C7 C 0.33191(19) 0.50376(18) -0.0939(6) 0.0440(7) Uani 1 1 d . . .
H7 H 0.2923 0.4880 -0.2294 0.053 Uiso 1 1 calc . . .
C11 C 0.2302(6) 0.0876(4) 0.8046(14) 0.121(3) Uani 0.870(4) 1 d P A 1
H11A H 0.2007 0.0225 0.8184 0.182 Uiso 1 1 calc R A 1
H11B H 0.1852 0.1059 0.7951 0.182 Uiso 1 1 calc R A 1
H11C H 0.2681 0.1150 0.9488 0.182 Uiso 1 1 calc R A 1
C12 C 0.2847(4) 0.1162(3) 0.5845(12) 0.1047(18) Uani 1 1 d . A 1
H12A H 0.2456 0.0870 0.4411 0.126 Uiso 1 1 calc R A 1
H12B H 0.3278 0.0946 0.5935 0.126 Uiso 1 1 calc R A 1
C13 C 0.3357(3) 0.2153(3) 0.5394(9) 0.0598(11) Uani 0.870(4) 1 d P A 1
O14 O 0.3456(4) 0.2693(3) 0.6941(8) 0.1185(18) Uani 0.870(4) 1 d P A 1
O15 O 0.3614(3) 0.23867(19) 0.3114(7) 0.0897(12) Uani 0.870(4) 1 d P A 1
H15 H 0.3780 0.2928 0.2928 0.135 Uiso 1 1 calc R A 1
C21 C 0.1808(5) 0.0705(5) 0.6292(7) 0.080 Uiso 0.130(4) 1 d PR A 2
C23 C 0.3103(4) 0.1960(7) 0.6105(8) 0.080 Uiso 0.130(4) 1 d PRD A 2
O24 O 0.3115(7) 0.2433(8) 0.4609(11) 0.080 Uiso 0.130(4) 1 d PRD A 2
O25 O 0.4162(5) 0.2157(10) 0.5737(10) 0.080 Uiso 0.130(4) 1 d PRD A 2

loop_
_atom_site_aniso_label
_atom_site_aniso_U_11
_atom_site_aniso_U_22
_atom_site_aniso_U_33
_atom_site_aniso_U_23
_atom_site_aniso_U_13
_atom_site_aniso_U_12
P1 0.0352(4) 0.0352(4) 0.0250(7) 0.000 0.000 0.0176(2)
O1 0.0512(12) 0.0512(12) 0.025(2) 0.000 0.000 0.0256(6)
O5 0.0645(13) 0.0444(11) 0.0635(17) -0.0051(9) -0.0159(11) 0.0336(10)
N4 0.0439(12) 0.0388(11) 0.0337(15) -0.0058(9) -0.0081(9) 0.0239(10)
C2 0.0346(12) 0.0338(12) 0.0283(16) -0.0020(9) 0.0022(9) 0.0162(10)
C3 0.0422(13) 0.0351(12) 0.0312(16) -0.0046(9) -0.0037(10) 0.0216(11)
C5 0.0408(14) 0.0354(13) 0.0447(19) -0.0013(11) -0.0029(11) 0.0199(11)
C6 0.0534(16) 0.0357(14) 0.055(2) -0.0140(12) -0.0160(13) 0.0205(12)
C7 0.0488(15) 0.0424(14) 0.0417(19) -0.0112(11) -0.0145(12) 0.0235(12)
C11 0.159(7) 0.080(4) 0.105(6) 0.014(3) 0.035(5) 0.046(4)
C12 0.107(4) 0.065(3) 0.143(6) 0.005(3) 0.003(3) 0.044(3)
C13 0.054(2) 0.057(2) 0.068(3) -0.0060(19) 0.0002(19) 0.0273(18)
O14 0.176(5) 0.071(2) 0.085(3) -0.020(2) 0.005(3) 0.045(3)
O15 0.122(3) 0.0520(17) 0.098(3) -0.0048(16) 0.022(2) 0.0455(19)

loop_
_atom_type_symbol
_atom_type_description
_atom_type_scat_dispersion_real
_atom_type_scat_dispersion_imag
_atom_type_scat_source
C C 0.0181 0.0091 'International Tables Vol C Tables 4.2.6.8 and 6.1.1.4'
N N 0.0311 0.0180 'International Tables Vol C Tables 4.2.6.8 and 6.1.1.4'
O O 0.0492 0.0322 'International Tables Vol C Tables 4.2.6.8 and 6.1.1.4'
P P 0.2955 0.4335 'International Tables Vol C Tables 4.2.6.8 and 6.1.1.4'
H H 0.0000 0.0000 'International Tables Vol C Tables 4.2.6.8 and 6.1.1.4'

loop_
_geom_angle_atom_site_label_1
_geom_angle_atom_site_label_2
_geom_angle_atom_site_label_3
_geom_angle_site_symmetry_1
_geom_angle_site_symmetry_3
_geom_angle
_geom_angle_publ_flag
O1 P1 C2 . 3_565 111.68(9) y
O1 P1 C2 . 2_665 111.68(9) y
C2 P1 C2 3_565 2_665 107.18(9) y
O1 P1 C2 . . 111.68(9) y
C2 P1 C2 3_565 . 107.18(9) y
C2 P1 C2 2_665 . 107.18(9) y
C3 N4 C5 . . 124.3(2) y
C3 N4 H4 . . 117.9 ?
C5 N4 H4 . . 117.9 ?
C3 C2 C7 . . 117.0(2) y
C3 C2 P1 . . 123.37(19) y
C7 C2 P1 . . 119.6(2) y
N4 C3 C2 . . 120.8(2) y
N4 C3 H3 . . 119.6 ?
C2 C3 H3 . . 119.6 ?
O5 C5 N4 . . 118.6(3) y
O5 C5 C6 . . 125.5(3) y
N4 C5 C6 . . 115.8(2) y
C7 C6 C5 . . 120.4(2) y
C7 C6 H6 . . 119.8 ?
C5 C6 H6 . . 119.8 ?
C6 C7 C2 . . 121.7(2) y
C6 C7 H7 . . 119.1 ?
C2 C7 H7 . . 119.1 ?
C12 C11 H11A . . 109.5 ?
C12 C11 H11B . . 109.5 ?
H11A C11 H11B . . 109.5 ?
C12 C11 H11C . . 109.5 ?
H11A C11 H11C . . 109.5 ?
H11B C11 H11C . . 109.5 ?
C11 C12 C13 . . 115.7(5) y
C11 C12 H12A . . 108.3 ?
C13 C12 H12A . . 108.3 ?
C11 C12 H12B . . 108.3 ?
C13 C12 H12B . . 108.3 ?
H12A C12 H12B . . 107.4 ?
O14 C13 O15 . . 121.7(4) y
O14 C13 C12 . . 123.1(5) y
O15 C13 C12 . . 114.9(4) y
O24 C23 O25 . . 98.05(19) y

loop_
_geom_bond_atom_site_label_1
_geom_bond_atom_site_label_2
_geom_bond_site_symmetry_2
_geom_bond_distance
_geom_bond_publ_flag
P1 O1 . 1.482(4) y
P1 C2 3_565 1.791(2) y
P1 C2 2_665 1.791(2) y
P1 C2 . 1.791(2) y
O5 C5 . 1.252(3) y
N4 C3 . 1.353(3) y
N4 C5 . 1.369(3) y
N4 H4 . 0.87 ?
C2 C3 . 1.363(4) y
C2 C7 . 1.420(3) y
C3 H3 . 0.94 ?
C5 C6 . 1.419(4) y
C6 C7 . 1.358(4) y
C6 H6 . 0.94 ?
C7 H7 . 0.94 ?
C11 C12 . 1.435(8) y
C11 H11a . 0.97 ?
C11 H11b . 0.97 ?
C11 H11c . 0.97 ?
C12 C13 . 1.492(6) y
C12 H12a . 0.98 ?
C12 H12b . 0.98 ?
C13 O14 . 1.194(5) y
C13 O15 . 1.299(5) y
O15 H15 . 0.83 ?
C23 O24 . 1.136(6) y
C23 O25 . 1.684(6) y

loop_
_geom_hbond_atom_site_label_D
_geom_hbond_atom_site_label_H
_geom_hbond_atom_site_label_A
_geom_hbond_distance_DH
_geom_hbond_distance_HA
_geom_hbond_distance_DA
_geom_hbond_angle_DHA
_geom_hbond_site_symmetry_A
O15 H15 O5 0.83 1.82 2.636(3) 165.3 .
N4 H4 O5 0.87 1.97 2.834(3) 173.3 4_666

loop_
_geom_torsion_atom_site_label_1
_geom_torsion_atom_site_label_2
_geom_torsion_atom_site_label_3
_geom_torsion_atom_site_label_4
_geom_torsion_site_symmetry_1
_geom_torsion
_geom_torsion_publ_flag
O1 P1 C2 C3 . 137.1(2) y
C2 P1 C2 C3 3_565 -100.25(17) y
C2 P1 C2 C3 2_665 14.5(3) y
O1 P1 C2 C7 . -41.4(2) y
C2 P1 C2 C7 3_565 81.2(3) y
C2 P1 C2 C7 2_665 -164.0(2) y
C5 N4 C3 C2 . 0.2(4) y
C7 C2 C3 N4 . -0.3(4) y
P1 C2 C3 N4 . -178.89(19) y
C3 N4 C5 O5 . 179.9(3) y
C3 N4 C5 C6 . 0.0(4) y
O5 C5 C6 C7 . -180.0(3) y
N4 C5 C6 C7 . -0.1(4) y
C5 C6 C7 C2 . 0.0(5) y
C3 C2 C7 C6 . 0.2(4) y
P1 C2 C7 C6 . 178.9(2) y
C11 C12 C13 O14 . 13.9(9) y
C11 C12 C13 O15 . -159.7(6) y
